data_7208850
loop_
_publ_author_name
'Griesbeck, Axel G.'
'Nazarov, Nestor'
'Neud\"orfl, J\"org M.'
'Heffen, Maria'

_publ_section_title
;
 Intermolecular photodecarboxylation of electron-deficient substrates by
 phthalimides in water: efficiency, selectivity and online monitoring
;
_journal_issue 11
_journal_name_full 'Green Chemistry'
_journal_page_first 3004
_journal_paper_doi 10.1039/c2gc36089f
_journal_volume 14
_journal_year 2012
_chemical_formula_moiety 'C17 H14 F3 N O2'
_chemical_formula_sum 'C17 H14 F3 N O2'
_chemical_formula_weight 321.29
_chemical_name_systematic
;
?
;
_space_group_IT_number 14
_symmetry_cell_setting monoclinic
_symmetry_space_group_name_Hall '-P 2ybc'
_symmetry_space_group_name_H-M 'P 1 21/c 1'
_atom_sites_solution_hydrogens geom
_atom_sites_solution_primary direct
_atom_sites_solution_secondary difmap
_audit_creation_method SHELXL-97
_cell_angle_alpha 90.00
_cell_angle_beta 96.661(4)
_cell_angle_gamma 90.00
_cell_formula_units_Z 4
_cell_length_a 15.6286(10)
_cell_length_b 8.6250(7)
_cell_length_c 10.8601(5)
_cell_measurement_reflns_used 7237
_cell_measurement_temperature 100(2)
_cell_measurement_theta_max 27.00
_cell_measurement_theta_min 2.62
_cell_volume 1454.02(16)
_computing_cell_refinement 'Nonius DENZO (Otwinowski, Minor 1997)'
_computing_data_collection 'Nonius COLLECT'
_computing_data_reduction 'Nonius DENZO (Otwinowski, Minor 1997)'
_computing_molecular_graphics 'SCHAKAL99 (E. Keller 1999)'
_computing_publication_material 'PLATON (A. L. Spek 1980-2004)'
_computing_structure_refinement 'SHELXL-97 (Sheldrick, 1997)'
_computing_structure_solution 'SHELXS-97 (Sheldrick, 1997)'
_diffrn_ambient_temperature 100(2)
_diffrn_measured_fraction_theta_full 0.996
_diffrn_measured_fraction_theta_max 0.996
_diffrn_measurement_device_type 'Nonius KappaCCD'
_diffrn_measurement_method Phi/Omega-Scans
_diffrn_radiation_monochromator graphite
_diffrn_radiation_source 'fine-focus sealed tube'
_diffrn_radiation_type MoK\a
_diffrn_radiation_wavelength 0.71073
_diffrn_reflns_av_R_equivalents 0.0317
_diffrn_reflns_av_sigmaI/netI 0.0531
_diffrn_reflns_limit_h_max 15
_diffrn_reflns_limit_h_min -19
_diffrn_reflns_limit_k_max 11
_diffrn_reflns_limit_k_min -10
_diffrn_reflns_limit_l_max 13
_diffrn_reflns_limit_l_min -12
_diffrn_reflns_number 7237
_diffrn_reflns_theta_full 27.00
_diffrn_reflns_theta_max 27.00
_diffrn_reflns_theta_min 2.62
_exptl_absorpt_coefficient_mu 0.122
_exptl_absorpt_correction_type none
_exptl_crystal_colour colourless
_exptl_crystal_density_diffrn 1.468
_exptl_crystal_density_method 'not measured'
_exptl_crystal_description prism
_exptl_crystal_F_000 664
_exptl_crystal_size_max .3
_exptl_crystal_size_mid .2
_exptl_crystal_size_min .07
_refine_diff_density_max 0.229
_refine_diff_density_min -0.249
_refine_diff_density_rms 0.045
_refine_ls_extinction_method none
_refine_ls_goodness_of_fit_ref 1.049
_refine_ls_hydrogen_treatment mixed
_refine_ls_matrix_type full
_refine_ls_number_parameters 213
_refine_ls_number_reflns 3147
_refine_ls_number_restraints 0
_refine_ls_restrained_S_all 1.049
_refine_ls_R_factor_all 0.0673
_refine_ls_R_factor_gt 0.0406
_refine_ls_shift/su_max 0.001
_refine_ls_shift/su_mean 0.000
_refine_ls_structure_factor_coef Fsqd
_refine_ls_weighting_details 'calc w=1/[\s^2^(Fo^2^)+(0.0466P)^2^+0.1155P] where P=(Fo^2^+2Fc^2^)/3'
_refine_ls_weighting_scheme calc
_refine_ls_wR_factor_gt 0.0946
_refine_ls_wR_factor_ref 0.1025
_reflns_number_gt 2218
_reflns_number_total 3147
_reflns_threshold_expression >2sigma(I)
_cod_data_source_file c2gc36089f.txt
_cod_data_source_block nesn142
_cod_original_sg_symbol_H-M P21/c
_cod_database_code 7208850

loop_
_symmetry_equiv_pos_as_xyz
'x, y, z'
'-x, y+1/2, -z+1/2'
'-x, -y, -z'
'x, -y-1/2, z-1/2'

loop_
_atom_site_label
_atom_site_type_symbol
_atom_site_fract_x
_atom_site_fract_y
_atom_site_fract_z
_atom_site_U_iso_or_equiv
_atom_site_adp_type
_atom_site_occupancy
_atom_site_symmetry_multiplicity
_atom_site_calc_flag
_atom_site_refinement_flags
F1 F -0.08109(7) -0.66569(14) 0.29684(12) 0.0624(4) Uani 1 1 d .
F2 F -0.02385(7) -0.59778(18) 0.13464(10) 0.0670(4) Uani 1 1 d .
F3 F -0.05391(6) -0.42867(12) 0.26509(10) 0.0435(3) Uani 1 1 d .
O1 O 0.37727(7) -0.78059(14) 0.34988(9) 0.0265(3) Uani 1 1 d .
H1A H 0.4029(13) -0.860(3) 0.3286(18) 0.051(7) Uiso 1 1 d .
O2 O 0.52324(7) -0.96860(13) 0.70118(9) 0.0231(3) Uani 1 1 d .
N1 N 0.45097(8) -0.81091(15) 0.55333(11) 0.0215(3) Uani 1 1 d .
C1 C -0.02203(11) -0.5713(2) 0.25600(16) 0.0331(4) Uani 1 1 d .
C2 C 0.06559(10) -0.59009(19) 0.32469(14) 0.0266(4) Uani 1 1 d .
C3 C 0.13684(11) -0.5468(2) 0.26883(14) 0.0279(4) Uani 1 1 d .
H3 H 0.1299 -0.5034 0.1879 0.034 Uiso 1 1 calc R
C4 C 0.21841(11) -0.56679(19) 0.33125(15) 0.0265(4) Uani 1 1 d .
H4 H 0.2673 -0.5361 0.2927 0.032 Uiso 1 1 calc R
C5 C 0.23017(10) -0.63102(19) 0.44937(13) 0.0233(4) Uani 1 1 d .
C6 C 0.31906(10) -0.65519(19) 0.51661(13) 0.0251(4) Uani 1 1 d .
H6A H 0.3144 -0.6633 0.6065 0.030 Uiso 1 1 calc R
H6B H 0.3544 -0.5626 0.5038 0.030 Uiso 1 1 calc R
C7 C 0.36638(10) -0.79957(19) 0.47599(13) 0.0223(4) Uani 1 1 d .
C8 C 0.45911(10) -0.93753(18) 0.62668(13) 0.0200(4) Uani 1 1 d .
C9 C 0.37931(10) -1.02981(19) 0.59765(13) 0.0210(4) Uani 1 1 d .
C10 C 0.32608(10) -0.95271(18) 0.50612(13) 0.0219(4) Uani 1 1 d .
C11 C 0.24943(10) -1.0195(2) 0.45461(14) 0.0279(4) Uani 1 1 d .
H11 H 0.2134 -0.9687 0.3905 0.033 Uiso 1 1 calc R
C12 C 0.22681(11) -1.1633(2) 0.49962(15) 0.0303(4) Uani 1 1 d .
H12 H 0.1745 -1.2110 0.4658 0.036 Uiso 1 1 calc R
C13 C 0.27957(10) -1.2383(2) 0.59325(14) 0.0273(4) Uani 1 1 d .
H13 H 0.2622 -1.3353 0.6236 0.033 Uiso 1 1 calc R
C14 C 0.35719(10) -1.17322(19) 0.64273(14) 0.0241(4) Uani 1 1 d .
H14 H 0.3940 -1.2250 0.7054 0.029 Uiso 1 1 calc R
C15 C 0.51614(10) -0.69126(18) 0.55353(14) 0.0243(4) Uani 1 1 d .
H15A H 0.5146 -0.6471 0.4702 0.036 Uiso 1 1 calc R
H15B H 0.5731 -0.7363 0.5784 0.036 Uiso 1 1 calc R
H15C H 0.5048 -0.6095 0.6121 0.036 Uiso 1 1 calc R
C16 C 0.15747(11) -0.67074(19) 0.50478(14) 0.0286(4) Uani 1 1 d .
H16 H 0.1641 -0.7119 0.5865 0.034 Uiso 1 1 calc R
C17 C 0.07574(11) -0.6516(2) 0.44353(14) 0.0301(4) Uani 1 1 d .
H17 H 0.0267 -0.6805 0.4825 0.036 Uiso 1 1 calc R

loop_
_atom_site_aniso_label
_atom_site_aniso_U_11
_atom_site_aniso_U_22
_atom_site_aniso_U_33
_atom_site_aniso_U_23
_atom_site_aniso_U_13
_atom_site_aniso_U_12
F1 0.0331(7) 0.0540(9) 0.0962(9) 0.0202(7) -0.0096(6) -0.0101(6)
F2 0.0414(7) 0.1127(12) 0.0430(7) -0.0297(7) -0.0120(5) 0.0198(7)
F3 0.0379(6) 0.0373(7) 0.0530(6) 0.0005(5) -0.0047(5) 0.0125(5)
O1 0.0334(7) 0.0263(7) 0.0196(6) 0.0028(5) 0.0022(4) 0.0088(6)
O2 0.0244(6) 0.0235(6) 0.0204(5) 0.0006(5) -0.0017(4) 0.0029(5)
N1 0.0219(7) 0.0200(8) 0.0221(6) 0.0004(6) -0.0003(5) 0.0012(6)
C1 0.0288(10) 0.0323(12) 0.0379(10) -0.0025(8) 0.0027(7) 0.0037(8)
C2 0.0256(9) 0.0218(9) 0.0321(9) -0.0029(7) 0.0015(7) 0.0031(7)
C3 0.0320(10) 0.0262(10) 0.0253(8) 0.0044(7) 0.0018(7) 0.0047(8)
C4 0.0263(9) 0.0243(10) 0.0300(9) 0.0040(7) 0.0079(7) 0.0029(7)
C5 0.0278(9) 0.0169(8) 0.0254(8) -0.0019(7) 0.0033(6) 0.0044(7)
C6 0.0278(9) 0.0228(9) 0.0243(8) -0.0009(7) 0.0011(6) 0.0035(7)
C7 0.0233(9) 0.0239(9) 0.0188(7) 0.0009(7) -0.0010(6) 0.0046(7)
C8 0.0241(9) 0.0186(9) 0.0177(7) -0.0034(7) 0.0043(6) 0.0037(7)
C9 0.0234(9) 0.0217(9) 0.0182(7) -0.0027(7) 0.0036(6) 0.0029(7)
C10 0.0239(9) 0.0214(9) 0.0205(8) -0.0027(7) 0.0026(6) 0.0032(7)
C11 0.0266(9) 0.0272(10) 0.0283(8) -0.0031(7) -0.0032(7) 0.0055(8)
C12 0.0240(9) 0.0298(11) 0.0363(9) -0.0065(8) 0.0000(7) -0.0017(8)
C13 0.0301(10) 0.0208(9) 0.0320(9) -0.0031(8) 0.0074(7) -0.0005(8)
C14 0.0291(9) 0.0224(9) 0.0213(8) -0.0004(7) 0.0050(6) 0.0035(7)
C15 0.0274(9) 0.0215(9) 0.0239(8) 0.0003(7) 0.0031(6) 0.0000(7)
C16 0.0332(10) 0.0280(10) 0.0253(8) 0.0055(7) 0.0069(7) 0.0072(8)
C17 0.0289(10) 0.0287(11) 0.0341(9) 0.0036(8) 0.0098(7) 0.0018(8)

loop_
_atom_type_symbol
_atom_type_description
_atom_type_scat_dispersion_real
_atom_type_scat_dispersion_imag
_atom_type_scat_source
C C 0.0033 0.0016 'International Tables Vol C Tables 4.2.6.8 and 6.1.1.4'
H H 0.0000 0.0000 'International Tables Vol C Tables 4.2.6.8 and 6.1.1.4'
F F 0.0171 0.0103 'International Tables Vol C Tables 4.2.6.8 and 6.1.1.4'
N N 0.0061 0.0033 'International Tables Vol C Tables 4.2.6.8 and 6.1.1.4'
O O 0.0106 0.0060 'International Tables Vol C Tables 4.2.6.8 and 6.1.1.4'

loop_
_geom_angle_atom_site_label_1
_geom_angle_atom_site_label_2
_geom_angle_atom_site_label_3
_geom_angle
C7 O1 H1A 106.8(14)
C8 N1 C15 123.87(12)
C8 N1 C7 113.84(12)
C15 N1 C7 122.21(12)
F2 C1 F3 105.38(14)
F2 C1 F1 106.59(14)
F3 C1 F1 104.90(14)
F2 C1 C2 112.89(14)
F3 C1 C2 113.09(14)
F1 C1 C2 113.29(15)
C3 C2 C17 120.10(15)
C3 C2 C1 119.47(15)
C17 C2 C1 120.43(15)
C2 C3 C4 119.71(15)
C2 C3 H3 120.1
C4 C3 H3 120.1
C3 C4 C5 121.18(15)
C3 C4 H4 119.4
C5 C4 H4 119.4
C16 C5 C4 118.09(15)
C16 C5 C6 120.69(14)
C4 C5 C6 121.21(14)
C5 C6 C7 114.82(13)
C5 C6 H6A 108.6
C7 C6 H6A 108.6
C5 C6 H6B 108.6
C7 C6 H6B 108.6
H6A C6 H6B 107.5
O1 C7 N1 110.94(12)
O1 C7 C10 114.28(12)
N1 C7 C10 100.69(12)
O1 C7 C6 107.51(12)
N1 C7 C6 108.49(12)
C10 C7 C6 114.70(13)
O2 C8 N1 124.96(14)
O2 C8 C9 128.18(14)
N1 C8 C9 106.84(13)
C14 C9 C10 121.71(15)
C14 C9 C8 129.87(14)
C10 C9 C8 108.32(14)
C11 C10 C9 120.47(15)
C11 C10 C7 129.50(14)
C9 C10 C7 110.02(13)
C10 C11 C12 118.06(15)
C10 C11 H11 121.0
C12 C11 H11 121.0
C13 C12 C11 121.13(16)
C13 C12 H12 119.4
C11 C12 H12 119.4
C14 C13 C12 120.81(16)
C14 C13 H13 119.6
C12 C13 H13 119.6
C13 C14 C9 117.79(15)
C13 C14 H14 121.1
C9 C14 H14 121.1
N1 C15 H15A 109.5
N1 C15 H15B 109.5
H15A C15 H15B 109.5
N1 C15 H15C 109.5
H15A C15 H15C 109.5
H15B C15 H15C 109.5
C17 C16 C5 121.32(14)
C17 C16 H16 119.3
C5 C16 H16 119.3
C16 C17 C2 119.58(15)
C16 C17 H17 120.2
C2 C17 H17 120.2

loop_
_geom_bond_atom_site_label_1
_geom_bond_atom_site_label_2
_geom_bond_distance
F1 C1 1.344(2)
F2 C1 1.335(2)
F3 C1 1.335(2)
O1 C7 1.4091(17)
O1 H1A 0.84(2)
O2 C8 1.2421(18)
N1 C8 1.3491(19)
N1 C15 1.4498(19)
N1 C7 1.4850(19)
C1 C2 1.490(2)
C2 C3 1.380(2)
C2 C17 1.388(2)
C3 C4 1.383(2)
C3 H3 0.9500
C4 C5 1.390(2)
C4 H4 0.9500
C5 C16 1.389(2)
C5 C6 1.507(2)
C6 C7 1.539(2)
C6 H6A 0.9900
C6 H6B 0.9900
C7 C10 1.515(2)
C8 C9 1.482(2)
C9 C14 1.389(2)
C9 C10 1.389(2)
C10 C11 1.387(2)
C11 C12 1.394(2)
C11 H11 0.9500
C12 C13 1.392(2)
C12 H12 0.9500
C13 C14 1.387(2)
C13 H13 0.9500
C14 H14 0.9500
C15 H15A 0.9800
C15 H15B 0.9800
C15 H15C 0.9800
C16 C17 1.380(2)
C16 H16 0.9500
C17 H17 0.9500

loop_
_geom_torsion_atom_site_label_1
_geom_torsion_atom_site_label_2
_geom_torsion_atom_site_label_3
_geom_torsion_atom_site_label_4
_geom_torsion
F2 C1 C2 C3 35.5(2)
F3 C1 C2 C3 -84.1(2)
F1 C1 C2 C3 156.73(16)
F2 C1 C2 C17 -144.06(17)
F3 C1 C2 C17 96.40(19)
F1 C1 C2 C17 -22.8(2)
C17 C2 C3 C4 0.8(3)
C1 C2 C3 C4 -178.74(15)
C2 C3 C4 C5 0.5(3)
C3 C4 C5 C16 -1.8(2)
C3 C4 C5 C6 179.02(15)
C16 C5 C6 C7 101.45(17)
C4 C5 C6 C7 -79.39(19)
C8 N1 C7 O1 -126.63(13)
C15 N1 C7 O1 56.53(17)
C8 N1 C7 C10 -5.29(15)
C15 N1 C7 C10 177.88(12)
C8 N1 C7 C6 115.48(14)
C15 N1 C7 C6 -61.35(17)
C5 C6 C7 O1 62.12(17)
C5 C6 C7 N1 -177.84(12)
C5 C6 C7 C10 -66.18(17)
C15 N1 C8 O2 -1.3(2)
C7 N1 C8 O2 -178.07(13)
C15 N1 C8 C9 -179.77(12)
C7 N1 C8 C9 3.45(16)
O2 C8 C9 C14 -1.9(3)
N1 C8 C9 C14 176.52(14)
O2 C8 C9 C10 -178.26(15)
N1 C8 C9 C10 0.15(16)
C14 C9 C10 C11 -1.6(2)
C8 C9 C10 C11 175.16(13)
C14 C9 C10 C7 179.74(13)
C8 C9 C10 C7 -3.54(16)
O1 C7 C10 C11 -54.4(2)
N1 C7 C10 C11 -173.38(15)
C6 C7 C10 C11 70.4(2)
O1 C7 C10 C9 124.12(14)
N1 C7 C10 C9 5.16(15)
C6 C7 C10 C9 -111.07(14)
C9 C10 C11 C12 1.6(2)
C7 C10 C11 C12 -179.97(14)
C10 C11 C12 C13 -0.2(2)
C11 C12 C13 C14 -1.3(2)
C12 C13 C14 C9 1.4(2)
C10 C9 C14 C13 0.0(2)
C8 C9 C14 C13 -175.91(14)
C4 C5 C16 C17 1.9(2)
C6 C5 C16 C17 -178.91(15)
C5 C16 C17 C2 -0.7(3)
C3 C2 C17 C16 -0.7(3)
C1 C2 C17 C16 178.83(15)
